data_4038800
loop_
_publ_author_name
'Rakshit, Amitava'
'Kumar, Prashant'
'Alam, Tipu'
'Dhara, Hirendranath'
'Patel, Bhisma K.'

_publ_section_title
;
 Visible-Light-Accelerated Pd-Catalyzed Cascade Addition/Cyclization of
 Arylboronic Acids to \g- and \b-Ketodinitriles for the Construction of
 3-Cyanopyridines and 3-Cyanopyrrole Analogues.
;
_journal_issue 19
_journal_name_full 'The Journal of organic chemistry'
_journal_page_first 12482
_journal_page_last 12504
_journal_paper_doi 10.1021/acs.joc.0c01703
_journal_volume 85
_journal_year 2020
_chemical_formula_moiety 'C28 H24 N2'
_chemical_formula_sum 'C56 H48 N4'
_chemical_formula_weight 776.98
_space_group_crystal_system monoclinic
_space_group_IT_number 14
_space_group_name_Hall '-P 2yn'
_space_group_name_H-M_alt 'P 1 21/n 1'
_atom_sites_solution_hydrogens geom
_audit_creation_method SHELXL-2013
_cell_angle_alpha 90
_cell_angle_beta 96.781(10)
_cell_angle_gamma 90
_cell_formula_units_Z 4
_cell_length_a 12.1240(11)
_cell_length_b 21.984(2)
_cell_length_c 16.7347(15)
_cell_measurement_reflns_used 16073
_cell_measurement_temperature 293(2)
_cell_measurement_theta_max 24.998
_cell_measurement_theta_min 2.175
_cell_volume 4429.2(7)
_computing_cell_refinement 'CrysAlisPro 1.171.40.23a (Rigaku OD, 2018)'
_computing_data_collection 'CrysAlisPro 1.171.40.23a (Rigaku OD, 2018)'
_computing_data_reduction 'CrysAlisPro 1.171.40.23a (Rigaku OD, 2018)'
_computing_structure_refinement 'SHELXL-2013 (Sheldrick, 2013)'
_diffrn_ambient_temperature 293(2)
_diffrn_measured_fraction_theta_full 0.970
_diffrn_measured_fraction_theta_max 0.999
_diffrn_measurement_device_type 'SuperNova, Single source at offset/far, Eos'
_diffrn_radiation_type MoK\a
_diffrn_radiation_wavelength 0.71073
_diffrn_reflns_av_R_equivalents 0.0882
_diffrn_reflns_av_unetI/netI 0.1907
_diffrn_reflns_Laue_measured_fraction_full 0.970
_diffrn_reflns_Laue_measured_fraction_max 0.999
_diffrn_reflns_limit_h_max 14
_diffrn_reflns_limit_h_min -13
_diffrn_reflns_limit_k_max 24
_diffrn_reflns_limit_k_min -26
_diffrn_reflns_limit_l_max 19
_diffrn_reflns_limit_l_min -19
_diffrn_reflns_number 17532
_diffrn_reflns_point_group_measured_fraction_full 0.970
_diffrn_reflns_point_group_measured_fraction_max 0.999
_diffrn_reflns_theta_full 25.242
_diffrn_reflns_theta_max 24.998
_diffrn_reflns_theta_min 2.175
_exptl_absorpt_coefficient_mu 0.068
_exptl_absorpt_correction_type multi-scan
_exptl_absorpt_process_details SADABS
_exptl_crystal_colour white
_exptl_crystal_density_diffrn 1.165
_exptl_crystal_description block
_exptl_crystal_F_000 1648
_exptl_crystal_size_max 0.25
_exptl_crystal_size_mid 0.22
_exptl_crystal_size_min 0.16
_exptl_transmission_factor_max 0.995
_exptl_transmission_factor_min 0.983
_refine_diff_density_max 0.190
_refine_diff_density_min -0.203
_refine_diff_density_rms 0.043
_refine_ls_extinction_coef 0.00037(14)
_refine_ls_extinction_expression Fc^*^=kFc[1+0.001xFc^2^\l^3^/sin(2\q)]^-1/4^
_refine_ls_extinction_method SHELXL
_refine_ls_goodness_of_fit_ref 0.941
_refine_ls_hydrogen_treatment constr
_refine_ls_matrix_type full
_refine_ls_number_parameters 548
_refine_ls_number_reflns 7777
_refine_ls_number_restraints 0
_refine_ls_restrained_S_all 0.941
_refine_ls_R_factor_all 0.2487
_refine_ls_R_factor_gt 0.0772
_refine_ls_shift/su_max 0.000
_refine_ls_shift/su_mean 0.000
_refine_ls_structure_factor_coef Fsqd
_refine_ls_weighting_details 'w=1/[\s^2^(Fo^2^)+(0.0605P)^2^] where P=(Fo^2^+2Fc^2^)/3'
_refine_ls_weighting_scheme calc
_refine_ls_wR_factor_gt 0.1521
_refine_ls_wR_factor_ref 0.2415
_reflns_Friedel_coverage 0.000
_reflns_number_gt 2307
_reflns_number_total 7777
_reflns_threshold_expression 'I > 2\s(I)'
_cod_data_source_file jo0c01703_si_002.cif
_cod_data_source_block shelx
_cod_depositor_comments 'Adding full bibliography for 4038800.cif.'
_cod_original_sg_symbol_H-M 'P 21/n'
_cod_database_code 4038800
_shelx_space_group_comment
;
The symmetry employed for this shelxl refinement is uniquely defined
by the following loop, which should always be used as a source of
symmetry information in preference to the above space-group names.
They are only intended as comments.
;
_shelxl_version_number 2013-4

loop_
_space_group_symop_operation_xyz
'x, y, z'
'-x+1/2, y+1/2, -z+1/2'
'-x, -y, -z'
'x-1/2, -y-1/2, z-1/2'

loop_
_atom_site_label
_atom_site_type_symbol
_atom_site_fract_x
_atom_site_fract_y
_atom_site_fract_z
_atom_site_U_iso_or_equiv
_atom_site_adp_type
_atom_site_occupancy
_atom_site_site_symmetry_order
_atom_site_calc_flag
_atom_site_refinement_flags_posn
_atom_site_refinement_flags_adp
_atom_site_refinement_flags_occupancy
_atom_site_disorder_assembly
_atom_site_disorder_group
N1 N 0.1481(3) 0.6366(2) 0.8819(2) 0.0524(12) Uani 1 1 d . . . . .
N36 N 0.8560(3) 0.5959(2) 0.6415(2) 0.0548(12) Uani 1 1 d . . . . .
C3 C 0.3371(4) 0.6075(3) 0.8742(3) 0.0484(14) Uani 1 1 d . . . . .
C33 C 0.6941(4) 0.6867(3) 0.6339(3) 0.0481(14) Uani 1 1 d . . . . .
C6 C 0.1214(4) 0.5783(3) 0.8805(3) 0.0525(15) Uani 1 1 d . . . . .
C35 C 0.8846(4) 0.6544(3) 0.6383(3) 0.0511(15) Uani 1 1 d . . . . .
C7 C 0.2763(4) 0.7182(3) 0.8808(3) 0.0495(14) Uani 1 1 d . . . . .
C43 C 0.7253(4) 0.5143(3) 0.6372(3) 0.0512(14) Uani 1 1 d . . . . .
N30 N 0.5393(3) 0.6384(2) 0.8599(3) 0.0804(17) Uani 1 1 d . . . . .
C37 C 0.6123(4) 0.7373(3) 0.6322(3) 0.0507(14) Uani 1 1 d . . . . .
C31 C 0.7476(4) 0.5800(3) 0.6392(3) 0.0490(14) Uani 1 1 d . . . . .
C2 C 0.2553(4) 0.6515(3) 0.8793(3) 0.0506(15) Uani 1 1 d . . . . .
C17 C 0.3917(4) 0.4953(3) 0.8699(3) 0.0530(15) Uani 1 1 d . . . . .
C53 C 1.0058(4) 0.6672(3) 0.6408(3) 0.0514(14) Uani 1 1 d . . . . .
C34 C 0.8057(4) 0.7002(3) 0.6322(3) 0.0574(15) Uani 1 1 d . . . . .
H34 H 0.8276 0.7404 0.6270 0.069 Uiso 1 1 calc R U . . .
C59 C 0.5513(4) 0.6085(3) 0.6421(3) 0.0539(15) Uani 1 1 d . . . . .
N60 N 0.4609(3) 0.5948(2) 0.6445(3) 0.0754(15) Uani 1 1 d . . . . .
C4 C 0.3103(4) 0.5455(3) 0.8754(3) 0.0504(15) Uani 1 1 d . . . . .
C46 C 0.6970(4) 0.3864(3) 0.6252(3) 0.0537(14) Uani 1 1 d . . . . .
C32 C 0.6659(4) 0.6253(3) 0.6385(3) 0.0492(14) Uani 1 1 d . . . . .
C48 C 0.6391(4) 0.4884(3) 0.5871(3) 0.0606(16) Uani 1 1 d . . . . .
H48 H 0.5889 0.5135 0.5564 0.073 Uiso 1 1 calc R U . . .
C47 C 0.6261(4) 0.4269(3) 0.5817(3) 0.0615(16) Uani 1 1 d . . . . .
H47 H 0.5668 0.4115 0.5473 0.074 Uiso 1 1 calc R U . . .
C23 C -0.0004(4) 0.5643(3) 0.8816(3) 0.0554(15) Uani 1 1 d . . . . .
C45 C 0.7831(4) 0.4138(3) 0.6763(3) 0.0611(16) Uani 1 1 d . . . . .
H45 H 0.8321 0.3889 0.7085 0.073 Uiso 1 1 calc R U . . .
C5 C 0.1983(4) 0.5309(3) 0.8800(3) 0.0550(15) Uani 1 1 d . . . . .
H5 H 0.1758 0.4906 0.8827 0.066 Uiso 1 1 calc R U . . .
C9 C 0.3842(4) 0.8068(3) 0.9233(3) 0.0577(15) Uani 1 1 d . . . . .
H9 H 0.4468 0.8228 0.9535 0.069 Uiso 1 1 calc R U . . .
C10 C 0.3097(4) 0.8466(3) 0.8809(3) 0.0564(15) Uani 1 1 d . . . . .
C44 C 0.7980(4) 0.4753(3) 0.6810(3) 0.0604(16) Uani 1 1 d . . . . .
H44 H 0.8582 0.4910 0.7142 0.072 Uiso 1 1 calc R U . . .
C29 C 0.4515(4) 0.6250(3) 0.8662(3) 0.0581(16) Uani 1 1 d . . . . .
C38 C 0.5416(4) 0.7420(3) 0.6922(3) 0.0606(16) Uani 1 1 d . . . . .
H38 H 0.5445 0.7129 0.7328 0.073 Uiso 1 1 calc R U . . .
C8 C 0.3691(4) 0.7449(3) 0.9222(3) 0.0585(16) Uani 1 1 d . . . . .
H8 H 0.4229 0.7203 0.9501 0.070 Uiso 1 1 calc R U . . .
C42 C 0.6062(4) 0.7817(3) 0.5737(3) 0.0608(16) Uani 1 1 d . . . . .
H42 H 0.6533 0.7795 0.5338 0.073 Uiso 1 1 calc R U . . .
C12 C 0.2012(4) 0.7581(3) 0.8386(3) 0.0640(17) Uani 1 1 d . . . . .
H12 H 0.1378 0.7423 0.8092 0.077 Uiso 1 1 calc R U . . .
C49 C 0.6864(4) 0.3179(3) 0.6196(3) 0.0637(16) Uani 1 1 d . . . . .
C22 C 0.4573(4) 0.4939(3) 0.8076(3) 0.0652(17) Uani 1 1 d . . . . .
H22 H 0.4521 0.5247 0.7692 0.078 Uiso 1 1 calc R U . . .
C11 C 0.2174(4) 0.8194(3) 0.8389(3) 0.0697(18) Uani 1 1 d . . . . .
H11 H 0.1645 0.8439 0.8098 0.084 Uiso 1 1 calc R U . . .
C58 C 1.0472(4) 0.7240(3) 0.6285(3) 0.0709(18) Uani 1 1 d . . . . .
H58 H 0.9986 0.7566 0.6195 0.085 Uiso 1 1 calc R U . . .
C39 C 0.4674(4) 0.7899(3) 0.6912(4) 0.0709(17) Uani 1 1 d . . . . .
H39 H 0.4203 0.7926 0.7312 0.085 Uiso 1 1 calc R U . . .
C13 C 0.3240(4) 0.9150(3) 0.8782(3) 0.0640(16) Uani 1 1 d . . . . .
C57 C 1.1607(4) 0.7336(3) 0.6291(3) 0.079(2) Uani 1 1 d . . . . .
H57 H 1.1875 0.7721 0.6191 0.095 Uiso 1 1 calc R U . . .
C28 C -0.0764(4) 0.6105(3) 0.8612(3) 0.0745(19) Uani 1 1 d . . . . .
H28 H -0.0516 0.6487 0.8473 0.089 Uiso 1 1 calc R U . . .
C24 C -0.0396(4) 0.5073(3) 0.8984(3) 0.0686(17) Uani 1 1 d . . . . .
H24 H 0.0102 0.4754 0.9096 0.082 Uiso 1 1 calc R U . . .
C54 C 1.0808(4) 0.6204(3) 0.6565(3) 0.0721(18) Uani 1 1 d . . . . .
H54 H 1.0543 0.5817 0.6664 0.087 Uiso 1 1 calc R U . . .
C21 C 0.5311(4) 0.4461(3) 0.8029(4) 0.0783(19) Uani 1 1 d . . . . .
H21 H 0.5739 0.4444 0.7604 0.094 Uiso 1 1 calc R U . . .
C18 C 0.4010(5) 0.4505(3) 0.9262(3) 0.0750(18) Uani 1 1 d . . . . .
H18 H 0.3580 0.4521 0.9686 0.090 Uiso 1 1 calc R U . . .
C40 C 0.4621(5) 0.8333(3) 0.6326(4) 0.0786(19) Uani 1 1 d . . . . .
H40 H 0.4120 0.8653 0.6328 0.094 Uiso 1 1 calc R U . . .
C27 C -0.1905(4) 0.6001(3) 0.8616(4) 0.083(2) Uani 1 1 d . . . . .
H27 H -0.2409 0.6315 0.8492 0.100 Uiso 1 1 calc R U . . .
C56 C 1.2325(4) 0.6858(3) 0.6446(4) 0.079(2) Uani 1 1 d . . . . .
H56 H 1.3084 0.6925 0.6460 0.095 Uiso 1 1 calc R U . . .
C25 C -0.1542(4) 0.4970(3) 0.8988(3) 0.0784(19) Uani 1 1 d . . . . .
H25 H -0.1803 0.4589 0.9117 0.094 Uiso 1 1 calc R U . . .
C26 C -0.2271(4) 0.5443(3) 0.8799(4) 0.079(2) Uani 1 1 d . . . . .
H26 H -0.3030 0.5377 0.8798 0.095 Uiso 1 1 calc R U . . .
C41 C 0.5315(5) 0.8296(3) 0.5727(4) 0.0745(18) Uani 1 1 d . . . . .
H41 H 0.5281 0.8588 0.5324 0.089 Uiso 1 1 calc R U . . .
C19 C 0.4737(6) 0.4025(3) 0.9212(4) 0.095(2) Uani 1 1 d . . . . .
H19 H 0.4771 0.3711 0.9587 0.114 Uiso 1 1 calc R U . . .
C50 C 0.5924(5) 0.2980(3) 0.5552(3) 0.101(2) Uani 1 1 d . . . . .
H50A H 0.5227 0.3126 0.5695 0.152 Uiso 1 1 calc R U . . .
H50B H 0.5908 0.2544 0.5520 0.152 Uiso 1 1 calc R U . . .
H50C H 0.6051 0.3146 0.5041 0.152 Uiso 1 1 calc R U . . .
C55 C 1.1953(4) 0.6289(3) 0.6580(4) 0.083(2) Uani 1 1 d . . . . .
H55 H 1.2445 0.5966 0.6678 0.100 Uiso 1 1 calc R U . . .
C20 C 0.5413(5) 0.4015(3) 0.8602(4) 0.089(2) Uani 1 1 d . . . . .
H20 H 0.5934 0.3706 0.8581 0.107 Uiso 1 1 calc R U . . .
C51 C 0.6632(5) 0.2927(3) 0.7003(3) 0.099(2) Uani 1 1 d . . . . .
H51A H 0.7234 0.3030 0.7406 0.148 Uiso 1 1 calc R U . . .
H51B H 0.6559 0.2493 0.6968 0.148 Uiso 1 1 calc R U . . .
H51C H 0.5955 0.3100 0.7147 0.148 Uiso 1 1 calc R U . . .
C15 C 0.3376(5) 0.9346(3) 0.7923(3) 0.092(2) Uani 1 1 d . . . . .
H15A H 0.4058 0.9185 0.7773 0.138 Uiso 1 1 calc R U . . .
H15B H 0.3392 0.9782 0.7895 0.138 Uiso 1 1 calc R U . . .
H15C H 0.2763 0.9195 0.7562 0.138 Uiso 1 1 calc R U . . .
C16 C 0.4255(5) 0.9368(3) 0.9349(3) 0.098(2) Uani 1 1 d . . . . .
H16A H 0.4168 0.9254 0.9892 0.147 Uiso 1 1 calc R U . . .
H16B H 0.4316 0.9802 0.9314 0.147 Uiso 1 1 calc R U . . .
H16C H 0.4915 0.9182 0.9194 0.147 Uiso 1 1 calc R U . . .
C14 C 0.2200(5) 0.9460(3) 0.9052(4) 0.107(2) Uani 1 1 d . . . . .
H14A H 0.1562 0.9364 0.8678 0.160 Uiso 1 1 calc R U . . .
H14B H 0.2307 0.9893 0.9069 0.160 Uiso 1 1 calc R U . . .
H14C H 0.2086 0.9317 0.9578 0.160 Uiso 1 1 calc R U . . .
C52 C 0.7957(5) 0.2902(3) 0.5969(4) 0.105(2) Uani 1 1 d . . . . .
H52A H 0.8101 0.3055 0.5454 0.158 Uiso 1 1 calc R U . . .
H52B H 0.7890 0.2467 0.5944 0.158 Uiso 1 1 calc R U . . .
H52C H 0.8559 0.3011 0.6369 0.158 Uiso 1 1 calc R U . . .

loop_
_atom_site_aniso_label
_atom_site_aniso_U_11
_atom_site_aniso_U_22
_atom_site_aniso_U_33
_atom_site_aniso_U_23
_atom_site_aniso_U_13
_atom_site_aniso_U_12
N1 0.038(2) 0.050(3) 0.069(3) -0.011(3) 0.005(2) -0.008(2)
N36 0.037(2) 0.059(4) 0.068(3) -0.006(3) 0.006(2) -0.003(2)
C3 0.034(3) 0.054(4) 0.057(3) 0.000(3) 0.005(2) -0.001(3)
C33 0.039(3) 0.056(4) 0.049(3) -0.007(3) 0.007(2) 0.002(3)
C6 0.039(3) 0.059(4) 0.062(3) -0.010(3) 0.013(2) -0.007(3)
C35 0.034(3) 0.066(4) 0.054(3) -0.016(3) 0.009(2) -0.011(3)
C7 0.046(3) 0.052(4) 0.050(3) 0.000(3) 0.005(2) 0.002(3)
C43 0.037(3) 0.048(4) 0.070(4) 0.009(3) 0.012(3) -0.002(3)
N30 0.043(3) 0.079(4) 0.122(4) 0.009(3) 0.021(3) 0.002(3)
C37 0.036(3) 0.050(4) 0.066(3) 0.000(3) 0.005(3) -0.003(3)
C31 0.035(3) 0.058(4) 0.055(3) 0.005(3) 0.008(2) -0.001(3)
C2 0.040(3) 0.054(4) 0.056(3) -0.012(3) 0.000(2) 0.003(3)
C17 0.043(3) 0.051(4) 0.064(3) 0.010(3) 0.001(3) 0.006(3)
C53 0.036(3) 0.055(4) 0.063(3) -0.009(3) 0.005(2) -0.002(3)
C34 0.037(3) 0.065(4) 0.071(4) -0.001(3) 0.013(3) -0.001(3)
C59 0.045(3) 0.054(4) 0.063(3) 0.010(3) 0.010(3) -0.008(3)
N60 0.045(3) 0.072(4) 0.110(4) 0.013(3) 0.012(3) -0.011(3)
C4 0.039(3) 0.066(4) 0.046(3) 0.000(3) 0.005(2) 0.004(3)
C46 0.049(3) 0.047(4) 0.065(3) -0.003(3) 0.010(3) 0.002(3)
C32 0.039(3) 0.051(4) 0.059(3) -0.005(3) 0.012(2) -0.008(3)
C48 0.040(3) 0.068(5) 0.072(4) 0.008(4) -0.005(3) 0.000(3)
C47 0.046(3) 0.057(4) 0.078(4) 0.005(4) -0.004(3) -0.011(3)
C23 0.041(3) 0.059(4) 0.067(4) -0.009(3) 0.010(3) -0.006(3)
C45 0.048(3) 0.061(4) 0.072(4) 0.005(4) -0.001(3) 0.004(3)
C5 0.043(3) 0.057(4) 0.066(3) -0.010(3) 0.011(3) 0.000(3)
C9 0.047(3) 0.058(4) 0.067(4) -0.006(3) 0.003(3) -0.001(3)
C10 0.052(3) 0.052(4) 0.066(4) 0.004(3) 0.008(3) -0.004(3)
C44 0.049(3) 0.057(4) 0.073(4) -0.006(4) -0.002(3) -0.012(3)
C29 0.043(3) 0.062(4) 0.070(4) 0.000(3) 0.008(3) 0.006(3)
C38 0.045(3) 0.064(5) 0.074(4) 0.002(3) 0.010(3) 0.000(3)
C8 0.047(3) 0.052(4) 0.074(4) 0.003(3) -0.006(3) 0.004(3)
C42 0.058(3) 0.066(5) 0.060(3) 0.009(4) 0.016(3) 0.001(3)
C12 0.039(3) 0.077(5) 0.074(4) 0.003(4) -0.002(3) -0.001(3)
C49 0.070(4) 0.057(4) 0.065(4) -0.005(4) 0.012(3) 0.002(4)
C22 0.054(3) 0.066(5) 0.078(4) 0.007(4) 0.022(3) -0.002(3)
C11 0.056(4) 0.052(4) 0.098(5) 0.009(4) -0.001(3) 0.005(4)
C58 0.042(3) 0.073(5) 0.098(4) 0.002(4) 0.009(3) -0.011(3)
C39 0.052(3) 0.067(5) 0.096(5) -0.007(4) 0.019(3) 0.003(4)
C13 0.077(4) 0.053(4) 0.064(4) -0.005(4) 0.016(3) -0.008(4)
C57 0.049(3) 0.075(5) 0.116(5) -0.003(4) 0.016(3) -0.024(4)
C28 0.042(3) 0.078(5) 0.104(5) -0.005(4) 0.007(3) -0.006(3)
C24 0.050(3) 0.074(5) 0.082(4) 0.008(4) 0.009(3) -0.002(3)
C54 0.044(3) 0.067(5) 0.107(5) -0.010(4) 0.012(3) -0.006(3)
C21 0.053(4) 0.076(5) 0.110(5) -0.019(5) 0.029(4) 0.006(4)
C18 0.089(4) 0.078(5) 0.061(4) 0.009(4) 0.020(3) 0.023(4)
C40 0.068(4) 0.060(5) 0.108(5) -0.006(5) 0.008(4) 0.015(4)
C27 0.045(4) 0.083(6) 0.123(6) -0.015(5) 0.014(3) 0.006(4)
C56 0.038(3) 0.087(6) 0.114(5) -0.016(5) 0.017(3) -0.009(4)
C25 0.053(4) 0.070(5) 0.114(5) 0.006(4) 0.017(3) -0.016(4)
C26 0.043(3) 0.101(6) 0.096(5) -0.018(5) 0.013(3) -0.006(4)
C41 0.089(4) 0.051(5) 0.086(4) 0.011(4) 0.016(4) 0.015(4)
C19 0.119(6) 0.083(6) 0.082(5) 0.015(5) 0.006(4) 0.035(5)
C50 0.118(5) 0.058(5) 0.118(5) -0.010(4) -0.023(4) -0.021(4)
C55 0.038(3) 0.079(5) 0.133(6) -0.003(5) 0.010(3) 0.004(4)
C20 0.077(4) 0.071(6) 0.119(6) -0.001(5) 0.011(4) 0.024(4)
C51 0.133(6) 0.070(5) 0.094(5) 0.011(4) 0.019(4) -0.019(5)
C15 0.129(5) 0.068(5) 0.082(5) 0.007(4) 0.022(4) -0.006(4)
C16 0.130(6) 0.070(5) 0.091(5) 0.010(4) -0.001(4) -0.039(5)
C14 0.129(6) 0.074(6) 0.124(6) -0.006(5) 0.047(5) 0.026(5)
C52 0.098(5) 0.082(6) 0.137(6) -0.025(5) 0.022(4) 0.024(4)

loop_
_atom_type_symbol
_atom_type_description
_atom_type_scat_dispersion_real
_atom_type_scat_dispersion_imag
_atom_type_scat_source
C C 0.0033 0.0016 'International Tables Vol C Tables 4.2.6.8 and 6.1.1.4'
H H 0.0000 0.0000 'International Tables Vol C Tables 4.2.6.8 and 6.1.1.4'
N N 0.0061 0.0033 'International Tables Vol C Tables 4.2.6.8 and 6.1.1.4'

loop_
_geom_angle_atom_site_label_1
_geom_angle_atom_site_label_2
_geom_angle_atom_site_label_3
_geom_angle
_geom_angle_site_symmetry_1
_geom_angle_site_symmetry_3
_geom_angle_publ_flag
C6 N1 C2 118.0(5) . . ?
C35 N36 C31 120.2(5) . . ?
C2 C3 C4 120.4(4) . . ?
C2 C3 C29 120.8(5) . . ?
C4 C3 C29 118.9(5) . . ?
C34 C33 C32 116.9(5) . . ?
C34 C33 C37 119.2(5) . . ?
C32 C33 C37 123.9(4) . . ?
N1 C6 C5 124.1(4) . . ?
N1 C6 C23 115.7(5) . . ?
C5 C6 C23 120.2(5) . . ?
N36 C35 C34 121.5(4) . . ?
N36 C35 C53 116.2(5) . . ?
C34 C35 C53 122.3(5) . . ?
C8 C7 C12 115.6(5) . . ?
C8 C7 C2 123.7(5) . . ?
C12 C7 C2 120.7(5) . . ?
C44 C43 C48 117.1(5) . . ?
C44 C43 C31 119.7(5) . . ?
C48 C43 C31 122.9(5) . . ?
C42 C37 C38 118.1(5) . . ?
C42 C37 C33 121.6(5) . . ?
C38 C37 C33 120.2(5) . . ?
N36 C31 C32 120.0(5) . . ?
N36 C31 C43 115.4(5) . . ?
C32 C31 C43 124.7(4) . . ?
N1 C2 C3 122.0(5) . . ?
N1 C2 C7 113.7(5) . . ?
C3 C2 C7 124.3(5) . . ?
C18 C17 C22 119.9(5) . . ?
C18 C17 C4 119.6(5) . . ?
C22 C17 C4 120.5(5) . . ?
C58 C53 C54 117.7(5) . . ?
C58 C53 C35 123.0(5) . . ?
C54 C53 C35 119.3(5) . . ?
C33 C34 C35 120.6(5) . . ?
N60 C59 C32 179.4(7) . . ?
C3 C4 C5 116.7(5) . . ?
C3 C4 C17 124.2(4) . . ?
C5 C4 C17 119.0(5) . . ?
C47 C46 C45 114.6(5) . . ?
C47 C46 C49 124.4(5) . . ?
C45 C46 C49 121.0(5) . . ?
C33 C32 C31 120.6(4) . . ?
C33 C32 C59 119.4(5) . . ?
C31 C32 C59 120.0(5) . . ?
C47 C48 C43 121.5(5) . . ?
C48 C47 C46 122.9(5) . . ?
C24 C23 C28 118.7(5) . . ?
C24 C23 C6 123.1(5) . . ?
C28 C23 C6 118.1(5) . . ?
C44 C45 C46 122.9(5) . . ?
C6 C5 C4 118.6(5) . . ?
C8 C9 C10 122.6(5) . . ?
C11 C10 C9 115.2(5) . . ?
C11 C10 C13 120.1(5) . . ?
C9 C10 C13 124.7(5) . . ?
C45 C44 C43 121.0(5) . . ?
N30 C29 C3 179.7(7) . . ?
C39 C38 C37 120.0(6) . . ?
C9 C8 C7 121.8(5) . . ?
C37 C42 C41 121.7(5) . . ?
C11 C12 C7 122.4(5) . . ?
C46 C49 C51 109.4(5) . . ?
C46 C49 C50 112.2(5) . . ?
C51 C49 C50 108.7(5) . . ?
C46 C49 C52 109.8(5) . . ?
C51 C49 C52 109.2(5) . . ?
C50 C49 C52 107.6(5) . . ?
C17 C22 C21 119.4(6) . . ?
C12 C11 C10 122.5(5) . . ?
C53 C58 C57 121.1(6) . . ?
C40 C39 C38 121.0(6) . . ?
C10 C13 C15 109.5(5) . . ?
C10 C13 C16 112.1(5) . . ?
C15 C13 C16 109.0(5) . . ?
C10 C13 C14 109.2(5) . . ?
C15 C13 C14 109.4(5) . . ?
C16 C13 C14 107.6(5) . . ?
C56 C57 C58 119.4(6) . . ?
C23 C28 C27 120.4(6) . . ?
C23 C24 C25 120.7(6) . . ?
C53 C54 C55 122.2(6) . . ?
C20 C21 C22 120.7(6) . . ?
C17 C18 C19 120.8(6) . . ?
C39 C40 C41 119.8(6) . . ?
C26 C27 C28 120.0(6) . . ?
C55 C56 C57 121.4(5) . . ?
C26 C25 C24 119.0(6) . . ?
C27 C26 C25 121.2(6) . . ?
C40 C41 C42 119.2(6) . . ?
C18 C19 C20 119.6(7) . . ?
C56 C55 C54 118.0(6) . . ?
C21 C20 C19 119.6(7) . . ?

loop_
_geom_bond_atom_site_label_1
_geom_bond_atom_site_label_2
_geom_bond_distance
_geom_bond_site_symmetry_2
_geom_bond_publ_flag
N1 C6 1.323(6) . ?
N1 C2 1.346(5) . ?
N36 C35 1.335(6) . ?
N36 C31 1.355(5) . ?
C3 C2 1.396(6) . ?
C3 C4 1.402(7) . ?
C3 C29 1.460(6) . ?
C33 C34 1.389(6) . ?
C33 C32 1.397(7) . ?
C33 C37 1.489(7) . ?
C6 C5 1.398(6) . ?
C6 C23 1.511(6) . ?
C35 C34 1.385(6) . ?
C35 C53 1.492(6) . ?
C7 C8 1.381(6) . ?
C7 C12 1.394(6) . ?
C7 C2 1.488(7) . ?
C43 C44 1.377(6) . ?
C43 C48 1.384(6) . ?
C43 C31 1.469(7) . ?
N30 C29 1.122(5) . ?
C37 C42 1.377(6) . ?
C37 C38 1.399(6) . ?
C31 C32 1.403(7) . ?
C17 C18 1.359(7) . ?
C17 C22 1.385(6) . ?
C17 C4 1.490(7) . ?
C53 C58 1.369(7) . ?
C53 C54 1.379(7) . ?
C59 N60 1.142(5) . ?
C59 C32 1.445(6) . ?
C4 C5 1.406(6) . ?
C46 C47 1.383(6) . ?
C46 C45 1.406(6) . ?
C46 C49 1.512(7) . ?
C48 C47 1.363(7) . ?
C23 C24 1.381(7) . ?
C23 C28 1.386(7) . ?
C45 C44 1.365(7) . ?
C9 C8 1.374(7) . ?
C9 C10 1.389(6) . ?
C10 C11 1.385(6) . ?
C10 C13 1.515(7) . ?
C38 C39 1.385(7) . ?
C42 C41 1.388(7) . ?
C12 C11 1.361(7) . ?
C49 C51 1.517(7) . ?
C49 C50 1.536(6) . ?
C49 C52 1.547(7) . ?
C22 C21 1.389(7) . ?
C58 C57 1.391(6) . ?
C39 C40 1.365(7) . ?
C13 C15 1.529(7) . ?
C13 C16 1.539(7) . ?
C13 C14 1.548(7) . ?
C57 C56 1.369(7) . ?
C28 C27 1.403(7) . ?
C24 C25 1.409(6) . ?
C54 C55 1.398(6) . ?
C21 C20 1.367(8) . ?
C18 C19 1.384(8) . ?
C40 C41 1.384(7) . ?
C27 C26 1.353(8) . ?
C56 C55 1.357(8) . ?
C25 C26 1.376(7) . ?
C19 C20 1.384(8) . ?
